data_7229226
loop_
_publ_author_name
'de Robillard, G.'
'Fournier, A. H.'
'Cattey, H.'
'Devillers, C. H.'
'Andrieu, J.'

_publ_section_title
;
 Bio-based 1,3-diisobutyl imidazolium hydrogen oxalate [iBu2IM](HC2O4) as
 CO2 shuttle
;
_journal_name_full 'Green Chem.'
_journal_paper_doi 10.1039/C7GC02167D
_journal_year 2017
_chemical_formula_moiety 'C11 H21 N2, C H O3'
_chemical_formula_sum 'C12 H22 N2 O3'
_chemical_formula_weight 242.31
_space_group_crystal_system monoclinic
_space_group_IT_number 14
_space_group_name_Hall '-P 2yn'
_space_group_name_H-M_alt 'P 1 21/n 1'
_symmetry_space_group_name_Hall '-P 2yn'
_symmetry_space_group_name_H-M 'P 1 21/n 1'
_atom_sites_solution_hydrogens geom
_audit_creation_date 2014-07-07
_audit_creation_method
;
Olex2 1.2
(compiled 2014.06.27 svn.r2953 for OlexSys, GUI svn.r4855)
;
_audit_update_record
;
2017-07-06 deposited with the CCDC.
2017-09-11 downloaded from the CCDC.
;
_cell_angle_alpha 90
_cell_angle_beta 96.132(4)
_cell_angle_gamma 90
_cell_formula_units_Z 4
_cell_length_a 10.1801(12)
_cell_length_b 12.3007(15)
_cell_length_c 11.6842(15)
_cell_measurement_reflns_used 7508
_cell_measurement_temperature 298
_cell_measurement_theta_max 22.50
_cell_measurement_theta_min 2.41
_cell_volume 1454.8(3)
_computing_cell_refinement 'SAINT v8.34A (Bruker, 2014)'
_computing_data_collection 'APEX2 (Bruker, 2014)'
_computing_data_reduction 'SAINT v8.34A (Bruker, 2014)'
_computing_molecular_graphics 'Olex2 (Dolomanov et al., 2009)'
_computing_publication_material 'Olex2 (Dolomanov et al., 2009)'
_computing_structure_refinement 'ShelXL (Sheldrick, 2008)'
_computing_structure_solution 'ShelXT (Sheldrick, 2008)'
_diffrn_ambient_temperature 298
_diffrn_detector CMOS
_diffrn_detector_area_resol_mean '1024 x 1024'
_diffrn_detector_type 'Photon 100'
_diffrn_measured_fraction_theta_full 1.000
_diffrn_measured_fraction_theta_max 0.992
_diffrn_measurement_device '\k-geometry diffractometer'
_diffrn_measurement_device_type 'Bruker D8 VENTURE'
_diffrn_measurement_method '\f and \w scans''
_diffrn_radiation_collimation '0.6 mm'
_diffrn_radiation_monochromator 'TRIUMPH curved crystal'
_diffrn_radiation_probe x-ray
_diffrn_radiation_type MoK\a
_diffrn_radiation_wavelength 0.71073
_diffrn_reflns_av_R_equivalents 0.0348
_diffrn_reflns_av_unetI/netI 0.0238
_diffrn_reflns_Laue_measured_fraction_full 1.000
_diffrn_reflns_Laue_measured_fraction_max 0.992
_diffrn_reflns_limit_h_max 10
_diffrn_reflns_limit_h_min -13
_diffrn_reflns_limit_k_max 16
_diffrn_reflns_limit_k_min -16
_diffrn_reflns_limit_l_max 15
_diffrn_reflns_limit_l_min -15
_diffrn_reflns_number 31087
_diffrn_reflns_point_group_measured_fraction_full 1.000
_diffrn_reflns_point_group_measured_fraction_max 0.992
_diffrn_reflns_theta_full 26.000
_diffrn_reflns_theta_max 27.665
_diffrn_reflns_theta_min 2.411
_diffrn_source 'X-ray tube'
_diffrn_source_target Mo
_diffrn_source_type 'Siemens KFF Mo 2K-90C'
_diffrn_standards_number 0
_exptl_absorpt_coefficient_mu 0.079
_exptl_absorpt_correction_T_max 0.7456
_exptl_absorpt_correction_T_min 0.6818
_exptl_absorpt_correction_type multi-scan
_exptl_absorpt_process_details
;
SADABS-2014/2 (Bruker,2014) was used for absorption correction.
wR2(int) was 0.0533 before and 0.0473 after correction.
The Ratio of minimum to maximum transmission is 0.9144.
The \l/2 correction factor is 0.00150.
;
_exptl_crystal_colour colourless
_exptl_crystal_colour_primary colourless
_exptl_crystal_density_diffrn 1.106
_exptl_crystal_description prism
_exptl_crystal_F_000 528
_exptl_crystal_size_max 0.55
_exptl_crystal_size_mid 0.5
_exptl_crystal_size_min 0.5
_refine_diff_density_max 0.527
_refine_diff_density_min -0.222
_refine_diff_density_rms 0.045
_refine_ls_extinction_method none
_refine_ls_goodness_of_fit_ref 1.017
_refine_ls_hydrogen_treatment constr
_refine_ls_matrix_type full
_refine_ls_number_parameters 159
_refine_ls_number_reflns 3369
_refine_ls_number_restraints 0
_refine_ls_restrained_S_all 1.017
_refine_ls_R_factor_all 0.1170
_refine_ls_R_factor_gt 0.0679
_refine_ls_shift/su_max 0.000
_refine_ls_shift/su_mean 0.000
_refine_ls_structure_factor_coef Fsqd
_refine_ls_weighting_details 'w=1/[\s^2^(Fo^2^)+(0.0987P)^2^+0.7704P] where P=(Fo^2^+2Fc^2^)/3'
_refine_ls_weighting_scheme calc
_refine_ls_wR_factor_gt 0.1815
_refine_ls_wR_factor_ref 0.2294
_reflns_Friedel_coverage 0.000
_reflns_number_gt 1961
_reflns_number_total 3369
_reflns_threshold_expression 'I > 2\s(I)'
_cod_data_source_file c7gc02167d2.cif
_cod_data_source_block Bu2IMHCO3
_cod_database_code 7229226
_shelxl_version_number 2013-4
_shelx_space_group_comment
;
The symmetry employed for this shelxl refinement is uniquely defined
by the following loop, which should always be used as a source of
symmetry information in preference to the above space-group names.
They are only intended as comments.
;
_shelx_estimated_absorpt_t_max 0.961
_shelx_estimated_absorpt_t_min 0.958
_olex2_refinement_description
;
1. Fixed Uiso
 At 1.2 times of:
  All C(H) groups, All C(H,H) groups
 At 1.5 times of:
  All C(H,H,H) groups, All O(H) groups
2.a Ternary CH refined with riding coordinates:
 C5(H5), C9(H9)
2.b Secondary CH2 refined with riding coordinates:
 C8(H8A,H8B), C4(H4A,H4B)
2.c Aromatic/amide H refined with riding coordinates:
 C1(H1), C2(H2), C3(H3)
2.d Idealised Me refined as rotating group:
 C11(H11A,H11B,H11C), C6(H6A,H6B,H6C), C7(H7A,H7B,H7C), C10(H10A,H10B,H10C)
2.e Idealised tetrahedral OH refined as rotating group:
 O1(H1A)
;
_olex2_exptl_crystal_mounting_method 'The crystal was mounted on a glass fibre with superglue'
_olex2_submission_special_instructions 'No special instructions were received'

loop_
_space_group_symop_operation_xyz
'x, y, z'
'-x+1/2, y+1/2, -z+1/2'
'-x, -y, -z'
'x-1/2, -y-1/2, z-1/2'

loop_
_atom_site_label
_atom_site_type_symbol
_atom_site_fract_x
_atom_site_fract_y
_atom_site_fract_z
_atom_site_U_iso_or_equiv
_atom_site_adp_type
_atom_site_occupancy
_atom_site_site_symmetry_order
_atom_site_calc_flag
_atom_site_refinement_flags_posn
O1 O 0.33980(17) 0.02823(16) 0.54371(17) 0.0719(6) Uani 1 1 d .
H1A H 0.4041 -0.0123 0.5498 0.108 Uiso 1 1 calc GR
N2 N 0.36019(19) 0.34597(17) 0.19475(17) 0.0559(5) Uani 1 1 d .
N1 N 0.54908(19) 0.27433(17) 0.17493(17) 0.0564(5) Uani 1 1 d .
O2 O 0.2587(2) 0.16223(18) 0.43593(18) 0.0842(7) Uani 1 1 d .
O3 O 0.4608(2) 0.10291(19) 0.4197(2) 0.0929(8) Uani 1 1 d .
C1 C 0.4434(2) 0.2679(2) 0.2298(2) 0.0571(6) Uani 1 1 d .
H1 H 0.4294 0.2160 0.2852 0.069 Uiso 1 1 calc R
C12 C 0.3540(2) 0.1025(2) 0.4633(2) 0.0569(6) Uani 1 1 d .
C8 C 0.2335(2) 0.3662(2) 0.2397(2) 0.0636(7) Uani 1 1 d .
H8A H 0.2088 0.3022 0.2810 0.076 Uiso 1 1 calc R
H8B H 0.1661 0.3779 0.1757 0.076 Uiso 1 1 calc R
C4 C 0.6651(3) 0.2032(2) 0.1916(3) 0.0700(7) Uani 1 1 d .
H4A H 0.6901 0.1826 0.1168 0.084 Uiso 1 1 calc R
H4B H 0.6412 0.1374 0.2301 0.084 Uiso 1 1 calc R
C2 C 0.5329(3) 0.3599(3) 0.1005(3) 0.0786(9) Uani 1 1 d .
H2 H 0.5924 0.3827 0.0504 0.094 Uiso 1 1 calc R
C5 C 0.7826(3) 0.2536(3) 0.2605(3) 0.0782(8) Uani 1 1 d .
H5 H 0.8085 0.3178 0.2187 0.094 Uiso 1 1 calc R
C3 C 0.4160(3) 0.4048(3) 0.1130(3) 0.0804(9) Uani 1 1 d .
H3 H 0.3792 0.4649 0.0734 0.096 Uiso 1 1 calc R
C9 C 0.2371(3) 0.4622(3) 0.3184(3) 0.0880(10) Uani 1 1 d .
H9 H 0.2479 0.5270 0.2716 0.106 Uiso 1 1 calc R
C11 C 0.1030(4) 0.4714(4) 0.3655(4) 0.1129(14) Uani 1 1 d .
H11A H 0.0340 0.4727 0.3027 0.169 Uiso 1 1 calc GR
H11B H 0.1001 0.5373 0.4093 0.169 Uiso 1 1 calc GR
H11C H 0.0905 0.4102 0.4141 0.169 Uiso 1 1 calc GR
C6 C 0.8967(3) 0.1727(4) 0.2671(4) 0.1173(14) Uani 1 1 d .
H6A H 0.8703 0.1060 0.3006 0.176 Uiso 1 1 calc GR
H6B H 0.9714 0.2025 0.3137 0.176 Uiso 1 1 calc GR
H6C H 0.9202 0.1588 0.1910 0.176 Uiso 1 1 calc GR
C7 C 0.7535(4) 0.2892(4) 0.3764(4) 0.1237(16) Uani 1 1 d .
H7A H 0.6852 0.3434 0.3687 0.186 Uiso 1 1 calc GR
H7B H 0.8318 0.3193 0.4174 0.186 Uiso 1 1 calc GR
H7C H 0.7245 0.2280 0.4180 0.186 Uiso 1 1 calc GR
C10 C 0.3474(4) 0.4603(5) 0.4102(4) 0.1388(19) Uani 1 1 d .
H10A H 0.3372 0.3998 0.4603 0.208 Uiso 1 1 calc GR
H10B H 0.3479 0.5267 0.4535 0.208 Uiso 1 1 calc GR
H10C H 0.4291 0.4534 0.3768 0.208 Uiso 1 1 calc GR

loop_
_atom_site_aniso_label
_atom_site_aniso_U_11
_atom_site_aniso_U_22
_atom_site_aniso_U_33
_atom_site_aniso_U_23
_atom_site_aniso_U_13
_atom_site_aniso_U_12
O1 0.0613(11) 0.0833(13) 0.0765(12) 0.0256(10) 0.0321(9) 0.0063(9)
N2 0.0508(10) 0.0642(12) 0.0543(11) 0.0104(9) 0.0134(8) 0.0007(9)
N1 0.0530(11) 0.0615(12) 0.0558(12) 0.0041(10) 0.0108(9) 0.0020(9)
O2 0.0756(13) 0.0917(15) 0.0897(15) 0.0269(12) 0.0287(11) 0.0245(11)
O3 0.0710(12) 0.1015(16) 0.1142(17) 0.0607(13) 0.0468(12) 0.0218(11)
C1 0.0622(14) 0.0547(13) 0.0565(14) 0.0084(11) 0.0156(11) -0.0029(11)
C12 0.0564(14) 0.0599(14) 0.0569(14) 0.0064(12) 0.0182(11) -0.0015(11)
C8 0.0492(13) 0.0792(17) 0.0651(15) 0.0088(13) 0.0182(11) -0.0002(12)
C4 0.0629(16) 0.0710(17) 0.0771(18) -0.0056(14) 0.0113(13) 0.0142(13)
C2 0.0636(16) 0.104(2) 0.0725(18) 0.0327(17) 0.0272(13) 0.0077(15)
C5 0.0620(16) 0.087(2) 0.086(2) 0.0062(16) 0.0078(14) 0.0055(14)
C3 0.0645(16) 0.101(2) 0.0796(19) 0.0456(17) 0.0251(14) 0.0161(15)
C9 0.0734(19) 0.099(2) 0.095(2) -0.0143(19) 0.0284(17) 0.0049(17)
C11 0.089(2) 0.134(3) 0.123(3) -0.015(3) 0.047(2) 0.022(2)
C6 0.078(2) 0.149(4) 0.122(3) -0.009(3) -0.004(2) 0.040(2)
C7 0.094(3) 0.163(4) 0.110(3) -0.047(3) -0.009(2) 0.012(3)
C10 0.105(3) 0.201(5) 0.111(3) -0.056(3) 0.016(3) 0.007(3)

loop_
_atom_type_symbol
_atom_type_description
_atom_type_scat_dispersion_real
_atom_type_scat_dispersion_imag
_atom_type_scat_source
C C 0.0033 0.0016 'International Tables Vol C Tables 4.2.6.8 and 6.1.1.4'
H H 0.0000 0.0000 'International Tables Vol C Tables 4.2.6.8 and 6.1.1.4'
N N 0.0061 0.0033 'International Tables Vol C Tables 4.2.6.8 and 6.1.1.4'
O O 0.0106 0.0060 'International Tables Vol C Tables 4.2.6.8 and 6.1.1.4'

loop_
_geom_angle_atom_site_label_1
_geom_angle_atom_site_label_2
_geom_angle_atom_site_label_3
_geom_angle
C1 N2 C8 125.0(2)
C1 N2 C3 107.5(2)
C3 N2 C8 127.4(2)
C1 N1 C4 126.1(2)
C1 N1 C2 108.0(2)
C2 N1 C4 125.9(2)
N1 C1 N2 109.7(2)
O2 C12 O1 116.8(2)
O2 C12 O3 126.0(2)
O3 C12 O1 117.1(2)
N2 C8 C9 112.9(2)
N1 C4 C5 114.1(2)
C3 C2 N1 107.4(2)
C4 C5 C6 108.5(3)
C7 C5 C4 112.7(3)
C7 C5 C6 111.9(3)
C2 C3 N2 107.4(2)
C8 C9 C11 108.4(3)
C10 C9 C8 113.9(3)
C10 C9 C11 112.4(3)

loop_
_geom_bond_atom_site_label_1
_geom_bond_atom_site_label_2
_geom_bond_distance
O1 C12 1.330(3)
N2 C1 1.317(3)
N2 C8 1.465(3)
N2 C3 1.369(3)
N1 C1 1.312(3)
N1 C4 1.466(3)
N1 C2 1.364(3)
O2 C12 1.232(3)
O3 C12 1.248(3)
C8 C9 1.495(4)
C4 C5 1.502(4)
C2 C3 1.334(4)
C5 C6 1.524(5)
C5 C7 1.482(5)
C9 C11 1.531(4)
C9 C10 1.467(6)

loop_
_geom_torsion_atom_site_label_1
_geom_torsion_atom_site_label_2
_geom_torsion_atom_site_label_3
_geom_torsion_atom_site_label_4
_geom_torsion
N2 C8 C9 C11 -176.7(3)
N2 C8 C9 C10 -50.8(4)
N1 C4 C5 C6 -177.9(3)
N1 C4 C5 C7 57.7(4)
N1 C2 C3 N2 -0.4(4)
C1 N2 C8 C9 104.5(3)
C1 N2 C3 C2 0.1(4)
C1 N1 C4 C5 -103.2(3)
C1 N1 C2 C3 0.5(4)
C8 N2 C1 N1 -178.0(2)
C8 N2 C3 C2 178.2(3)
C4 N1 C1 N2 178.7(2)
C4 N1 C2 C3 -178.7(3)
C2 N1 C1 N2 -0.4(3)
C2 N1 C4 C5 75.8(4)
C3 N2 C1 N1 0.2(3)
C3 N2 C8 C9 -73.3(4)
